data_2006480
loop_
_publ_author_name
'Parvez, Masood '
'Ali, Saqib '
'Masood, Tariq M.'
'Mazhar, Muhammad'
'Danish, Muhammad'

_publ_section_title
;
 Diethylbis[3-(2-thienyl)-2-propenoato-<i>O</i>,<i>O</i>']tin(IV)
;
_journal_issue 9
_journal_name_full 'Acta Crystallographica Section C'
_journal_page_first 1211
_journal_page_last 1213
_journal_paper_doi 10.1107/S0108270197005210
_journal_volume 53
_journal_year 1997
_chemical_formula_analytical 'C18 H20 O4 S2 Sn'
_chemical_formula_iupac '[Sn (C2 H5)2 (C7 H5 O2 S)2]'
_chemical_formula_moiety (C~2~H~5~)~2~Sn(O~2~C~7~H~5~S)~2~
_chemical_formula_structural (C~2~H~5~)~2~Sn(O~2~CCH=CHC~4~H~3~S)~2~
_chemical_formula_sum 'C18 H20 O4 S2 Sn'
_chemical_formula_weight 483.15
_chemical_name_common 'Diethyl-bis-thiophenyl propenoato tin complex'
_space_group_IT_number 15
_symmetry_cell_setting monoclinic
_symmetry_space_group_name_Hall '-C 2yc'
_symmetry_space_group_name_H-M 'C 1 2/c 1'
_cell_angle_alpha 90.00
_cell_angle_beta 112.208(12)
_cell_angle_gamma 90.00
_cell_formula_units_Z 4
_cell_length_a 23.910(3)
_cell_length_b 5.492(4)
_cell_length_c 16.831(3)
_cell_measurement_reflns_used 24
_cell_measurement_temperature 200.0(10)
_cell_measurement_theta_max 15.0
_cell_measurement_theta_min 10.0
_cell_volume 2046.2(16)
_computing_cell_refinement 'MSC/AFC Diffractometer Control Software'
_computing_data_collection
;MSC/AFC Diffractometer Control Software (Molecular Structure Corporation,
 1988)
;
_computing_data_reduction 'TEXSAN (Molecular Structure Corporation, 1994)'
_computing_publication_material SHELXL93
_computing_structure_refinement 'SHELXL93 (Sheldrick, 1993)'
_computing_structure_solution 'SAPI91 (Fan, 1991)'
_diffrn_ambient_temperature 200.0(10)
_diffrn_measurement_device 'Rigaku AFC-6S'
_diffrn_measurement_method '\w/2\q scans'
_diffrn_radiation_monochromator graphite
_diffrn_radiation_source 'fine-focus sealed tube'
_diffrn_radiation_type 'Mo K\a'
_diffrn_radiation_wavelength 0.71069
_diffrn_reflns_av_R_equivalents 0.023
_diffrn_reflns_limit_h_max 28
_diffrn_reflns_limit_h_min 0
_diffrn_reflns_limit_k_max 6
_diffrn_reflns_limit_k_min 0
_diffrn_reflns_limit_l_max 18
_diffrn_reflns_limit_l_min -20
_diffrn_reflns_number 2017
_diffrn_reflns_theta_max 25.0
_diffrn_reflns_theta_min 2.6
_diffrn_standards_decay_% 0.38
_diffrn_standards_interval_count 200
_diffrn_standards_number 3
_exptl_absorpt_coefficient_mu 1.471
_exptl_absorpt_correction_T_max 0.682
_exptl_absorpt_correction_T_min 0.463
_exptl_absorpt_correction_type '\y scans (North, Phillips & Mathews, 1968)'
_exptl_crystal_colour colourless
_exptl_crystal_density_diffrn 1.568
_exptl_crystal_density_method 'not measured'
_exptl_crystal_description prismatic
_exptl_crystal_F_000 968
_exptl_crystal_size_max 0.60
_exptl_crystal_size_mid 0.50
_exptl_crystal_size_min 0.26
_refine_diff_density_max 0.57
_refine_diff_density_min -0.78
_refine_ls_extinction_method none
_refine_ls_goodness_of_fit_all 1.215
_refine_ls_goodness_of_fit_obs 1.204
_refine_ls_hydrogen_treatment 'H atoms riding, C-H = 0.95 \%A'
_refine_ls_matrix_type full
_refine_ls_number_parameters 111
_refine_ls_number_reflns 1787
_refine_ls_number_restraints 23
_refine_ls_restrained_S_all 3.064
_refine_ls_restrained_S_obs 1.979
_refine_ls_R_factor_all 0.0582
_refine_ls_R_factor_obs .0334
_refine_ls_shift/esd_max 0.000
_refine_ls_shift/esd_mean 0.000
_refine_ls_structure_factor_coef Fsqd
_refine_ls_weighting_details 'w = 1/[\s^2^(Fo^2^)+(0.0407P)^2^+4.5017P] where P=(Fo^2^+2Fc^2^)/3'
_refine_ls_weighting_scheme calc
_refine_ls_wR_factor_all 0.2110
_refine_ls_wR_factor_obs .0839
_reflns_number_observed 1465
_reflns_number_total 1809
_reflns_observed_criterion >2sigma(I)
_cod_data_source_file fg1299.cif
_cod_data_source_block Diorganotin_Complexe
_cod_original_cell_volume 2046.3(16)
_cod_original_sg_symbol_H-M 'C 2/c'
_cod_database_code 2006480

loop_
_symmetry_equiv_pos_as_xyz
'x, y, z'
'-x, y, -z+1/2'
'x+1/2, y+1/2, z'
'-x+1/2, y+1/2, -z+1/2'
'-x, -y, -z'
'x, -y, z-1/2'
'-x+1/2, -y+1/2, -z'
'x+1/2, -y+1/2, z-1/2'

loop_
_atom_site_aniso_label
_atom_site_aniso_U_11
_atom_site_aniso_U_22
_atom_site_aniso_U_33
_atom_site_aniso_U_12
_atom_site_aniso_U_13
_atom_site_aniso_U_23
Sn1 .0353(4) .0429(5) .0420(4) .000 .0076(3) .000
S1 .0473(11) .0365(10) .0438(11) -.0068(9) .0080(9) .0019(8)
O1 .038(3) .047(3) .046(3) .002(2) .004(2) -.001(3)
O2 .052(3) .043(3) .057(3) .005(3) .004(3) .005(3)
C1 .034(4) .048(5) .041(4) .006(3) .012(3) -.002(4)
C2 .039(4) .039(4) .039(4) .003(3) .013(3) -.001(3)
C3 .037(3) .035(4) .034(4) .005(3) .013(3) -.002(3)
C4 .035(3) .033(4) .032(3) .002(3) .013(3) -.005(3)
C5 .035(3) .042(4) .034(4) -.003(3) .012(3) -.004(3)
C6 .036(4) .048(5) .036(4) .005(3) .008(3) -.004(3)
C7 .051(4) .051(5) .035(4) .005(4) .011(3) .001(4)
C8 .065(6) .089(8) .074(7) -.030(6) .021(5) .011(6)
C9 .110(14) .20(3) .101(13) -.057(16) .075(12) -.031(15)

loop_
_atom_site_label
_atom_site_fract_x
_atom_site_fract_y
_atom_site_fract_z
_atom_site_U_iso_or_equiv
_atom_site_thermal_displace_type
_atom_site_calc_flag
_atom_site_refinement_flags
_atom_site_occupancy
_atom_site_disorder_group
_atom_site_type_symbol
Sn1 1.0000 .19545(15) .7500 .0421(3) Uani d SD 1 . Sn
S1 1.21126(9) -.4388(4) 1.12277(12) .0453(5) Uani d . 1 . S
O1 1.0486(2) -.0958(10) .8265(3) .0471(13) Uani d . 1 . O
O2 1.0971(3) .2418(10) .8809(4) .055(2) Uani d . 1 . O
C1 1.0924(3) .0176(15) .8858(5) .042(2) Uani d . 1 . C
C2 1.1334(3) -.1313(14) .9564(5) .040(2) Uani d . 1 . C
C3 1.1833(3) -.0378(13) 1.0140(4) .035(2) Uani d . 1 . C
C4 1.2267(3) -.1608(13) 1.0873(4) .0332(15) Uani d . 1 . C
C5 1.2841(3) -.0848(14) 1.1378(4) .037(2) Uani d . 1 . C
C6 1.3144(3) -.2539(14) 1.2035(5) .042(2) Uani d . 1 . C
C7 1.27945(14) -.4360(8) 1.2019(3) .047(2) Uani d . 1 . C
C8 1.04905(14) .3434(8) .6769(3) .078(3) Uani d RD 1 . C
C9 1.03965(14) .2075(8) .5969(3) .126(10) Uani d PRD .78(3) . C
C9' 1.01417(14) .3864(8) .5844(3) .10(2) Uiso d PRD .22(3) . C
H2 1.1240(3) -.2975(14) .9608(5) .084(11) Uiso calc R 1 . H
H3 1.1914(3) .1280(13) 1.0063(4) .084(11) Uiso calc R 1 . H
H5 1.3013(3) .0643(14) 1.1295(4) .084(11) Uiso calc R 1 . H
H6 1.3549(3) -.2364(14) 1.2433(5) .084(11) Uiso calc R 1 . H
H7 1.29202(14) -.5617(8) 1.2437(3) .084(11) Uiso calc R 1 . H
H8A 1.03761(14) .5084(8) .6671(3) .084(11) Uiso d RD 1 . H
H8B 1.09061(14) .3364(8) .7121(3) .084(11) Uiso d RD 1 . H
H9A 1.06935(14) .2451(8) .5740(3) .084(11) Uiso d PRD .78(3) . H
H9B .99808(14) .1889(8) .5620(3) .084(11) Uiso d PRD .78(3) . H
H9C 1.04779(14) .0386(8) .6069(3) .084(11) Uiso d PRD .78(3) . H
H9D 1.03798(14) .4599(8) .5567(3) .084(11) Uiso d PRD .22(3) . H
H9E 1.00717(14) .5546(8) .5712(3) .084(11) Uiso d PRD .22(3) . H
H9F 1.03953(14) .4080(8) .5530(3) .084(11) Uiso d PRD .22(3) . H

loop_
_atom_type_symbol
_atom_type_description
_atom_type_scat_dispersion_real
_atom_type_scat_dispersion_imag
_atom_type_scat_source
C C .0033 .0016 'International Tables Vol C Tables 4.2.6.8 and 6.1.1.4'
H H .0000 .0000 'International Tables Vol C Tables 4.2.6.8 and 6.1.1.4'
O O .0106 .0060 'International Tables Vol C Tables 4.2.6.8 and 6.1.1.4'
Sn Sn -.6537 1.4246 'International Tables Vol C Tables 4.2.6.8 and 6.1.1.4'
S S .1246 .1234 'International Tables Vol C Tables 4.2.6.8 and 6.1.1.4'

loop_
_geom_angle_atom_site_label_1
_geom_angle_atom_site_label_2
_geom_angle_atom_site_label_3
_geom_angle_site_symmetry_1
_geom_angle_site_symmetry_3
_geom_angle
_geom_angle_publ_flag
O1 Sn1 O2 . . 55.5(2) y
O1 Sn1 O1 . 2_756 81.1(3) y
O1 Sn1 O2 . 2_756 135.7(3) y
O2 Sn1 O2 2_756 . 168.5(3) y
O1 Sn1 O2 2_756 2_756 55.5(2) n
O1 Sn1 C8 . . 110.0(2) y
O1 Sn1 C8 2_756 . 103.3(2) y
O1 Sn1 C8 . 2_756 103.3(2) n
O1 Sn1 C8 2_756 2_756 110.2(2) n
C8 Sn1 O2 . 2_756 89.0(2) y
C8 Sn1 O2 2_756 2_756 86.7(2) y
O1 Sn1 O2 2_756 . 136.0(2) n
C8 Sn1 O2 . . 86.7(2) n
C8 Sn1 O2 2_756 . 89.0(2) n
C8 Sn1 C8 . 2_756 135.7(3) y
C7 S1 C4 . . 89.7(3) y
C1 O1 Sn1 . . 101.8(5) y
C1 O2 Sn1 . . 83.2(4) y
O2 C1 O1 . . 119.4(7) n
O2 C1 C2 . . 123.8(7) n
O1 C1 C2 . . 116.9(7) n
C3 C2 C1 . . 121.1(7) n
C2 C3 C4 . . 127.0(7) n
C5 C4 C3 . . 127.7(7) n
C5 C4 S1 . . 110.3(5) n
C3 C4 S1 . . 122.0(5) n
C4 C5 C6 . . 112.3(7) n
C7 C6 C5 . . 110.6(6) n
C6 C7 S1 . . 116.8(4) n
C9' C8 Sn1 . . 116.70(10) n
C9 C8 Sn1 . . 113.6(2) n

loop_
_geom_bond_atom_site_label_1
_geom_bond_atom_site_label_2
_geom_bond_site_symmetry_2
_geom_bond_distance
_geom_bond_publ_flag
Sn1 O1 . 2.105(5) y
Sn1 O1 2_756 2.105(5) n
Sn1 O2 2_756 2.538(6) n
Sn1 O2 . 2.538(6) y
Sn1 C8 . 2.155(2) y
Sn1 C8 2_756 2.155(2) n
S1 C7 . 1.670(5) y
S1 C4 . 1.729(7) y
O1 C1 . 1.301(9) y
O2 C1 . 1.242(10) y
C1 C2 . 1.470(10) n
C2 C3 . 1.323(10) n
C3 C4 . 1.446(9) n
C4 C5 . 1.378(9) n
C5 C6 . 1.416(10) n
C6 C7 . 1.297(8) n
C8 C9' . 1.48 n
C8 C9 . 1.48 n
C9 C9' . 1.13 n
